data_9004383
loop_
_publ_author_name
'Oberti, R.'
'Hawthorne, F. C.'
'Ungaretti, L.'
'Cannillo, E.'

_publ_section_title
;
 [6]Al disorder in amphiboles from mantle peridotites
 Sample: F13
;
_journal_name_full 'The Canadian Mineralogist'
_journal_page_first 867
_journal_page_last 878
_journal_volume 33
_journal_year 1995
_chemical_formula_sum 'Al1.702 Ca1.92 Cr0.22 Fe0.35 H2 K0.17 Mg4.14 Na0.533 O24 Si6.608 Ti0.06'
_chemical_name_mineral Hornblende
_space_group_IT_number 12
_symmetry_space_group_name_Hall '-C 2y'
_symmetry_space_group_name_H-M 'C 1 2/m 1'
_cell_angle_alpha 90
_cell_angle_beta 105.24
_cell_angle_gamma 90
_cell_formula_units_Z 2
_cell_length_a 9.886
_cell_length_b 18.009
_cell_length_c 5.291
_cell_volume 908.867
_database_code_amcsd 0005457
_exptl_crystal_density_diffrn 3.098
_cod_original_formula_sum 'Si6.608 Al1.702 Mg4.14 Fe.35 Ti.06 Cr.22 Ca1.92 Na.533 K.17 H2 O24'
_cod_database_code 9004383

loop_
_space_group_symop_operation_xyz
x,y,z
1/2+x,1/2+y,z
x,-y,z
1/2+x,1/2-y,z
-x,y,-z
1/2-x,1/2+y,-z
-x,-y,-z
1/2-x,1/2-y,-z

loop_
_atom_site_label
_atom_site_fract_x
_atom_site_fract_y
_atom_site_fract_z
_atom_site_occupancy
_atom_site_U_iso_or_equiv
_atom_site_type_symbol
_atom_site_attached_hydrogens
SiT1 0.27980 0.08510 0.30200 0.82600 0.00481 Si 0
AlT1 0.27980 0.08510 0.30200 0.17400 0.00481 Al 0
SiT2 0.28980 0.17260 0.81100 0.82600 0.00519 Si 0
AlT2 0.28980 0.17260 0.81100 0.17400 0.00519 Al 0
MgM1 0.00000 0.08880 0.50000 0.92000 0.00570 Mg 0
FeM1 0.00000 0.08880 0.50000 0.08000 0.00570 Fe 0
TiM2 0.00000 0.17620 0.00000 0.03000 0.00557 Ti 0
CrM2 0.00000 0.17620 0.00000 0.11000 0.00557 Cr 0
AlM2 0.00000 0.17620 0.00000 0.10000 0.00557 Al 0
FeM2 0.00000 0.17620 0.00000 0.02000 0.00557 Fe 0
MgM2 0.00000 0.17620 0.00000 0.74000 0.00557 Mg 0
AlM3 0.00000 0.00000 0.00000 0.11000 0.00557 Al 0
MgM3 0.00000 0.00000 0.00000 0.82000 0.00557 Mg 0
FeM3 0.00000 0.00000 0.00000 0.07000 0.00557 Fe 0
FeM4 0.00000 0.27950 0.50000 0.02000 0.00849 Fe 0
CaM4 0.00000 0.27950 0.50000 0.48000 0.00849 Ca 0
FeM4* 0.00000 0.25590 0.50000 0.02000 0.00747 Fe 0
CaM4* 0.00000 0.25590 0.50000 0.48000 0.00747 Ca 0
NaA 0.00000 0.50000 0.00000 0.10700 0.01330 Na 0
KA 0.00000 0.50000 0.00000 0.03400 0.01330 K 0
NaA(m) 0.02860 0.50000 0.06570 0.10600 0.04293 Na 0
KA(m) 0.02860 0.50000 0.06570 0.03400 0.04293 K 0
NaA(2) 0.00000 0.46820 0.00000 0.10700 0.03014 Na 0
KA(2) 0.00000 0.46820 0.00000 0.03400 0.03014 K 0
H 0.19760 0.00000 0.76150 1.00000 0.03356 H 0
O1 0.10780 0.08720 0.21730 1.00000 0.00823 O 0
O2 0.11940 0.17280 0.73030 1.00000 0.00735 O 0
O-h3 0.10840 0.00000 0.71640 1.00000 0.00861 O 0
O4 0.36650 0.24940 0.78910 1.00000 0.01001 O 0
O5 0.34840 0.13890 0.11020 1.00000 0.01064 O 0
O6 0.34360 0.11650 0.60620 1.00000 0.01115 O 0
O7 0.33850 0.00000 0.28050 1.00000 0.01381 O 0

loop_
_cod_changelog_entry_id
_cod_changelog_entry_author
_cod_changelog_entry_date
_cod_changelog_entry_text
1
;cod-tools version 3.8.0
Id: cif_guess_AMCSD_atom_types 9581 2023-05-17 12:35:41Z saulius
;
2023-05-23T09:17:43+03:00
;Derived atom types and hydrogen counts
from atom names that follow the AMCSD naming convention
(Wat == water, O-H == hydroxyl).
;

loop_
_cod_related_entry_id
_cod_related_entry_database
_cod_related_entry_code
1 AMCSD 0005457
